data_7109866
loop_
_publ_author_name
'Amer Baniodeh'
'Valeriu Mereacre'
'Nicola Magnani'
'Yanhua Lan'
'Juliusz A. Wolny'
'Volker Schunemann'
'Christopher E. Anson'
'Annie K. Powell'

_publ_section_title
;
 Para versus meta ligand substituents as a means of directing magnetic
 anisotropy in Fe2Dy2 coordination clusters
;
_journal_name_full Chem.Commun.
_journal_page_first 9666
_journal_paper_doi 10.1039/c3cc45695a
_journal_volume 49
_journal_year 2013
_chemical_formula_moiety 'C60 H52 Dy2 Fe2 N8 O20, 2(C2 H3 N)'
_chemical_formula_sum 'C64 H58 Dy2 Fe2 N10 O20'
_chemical_formula_weight 1723.90
_chemical_name_systematic
; 
 ? 
;
_space_group_IT_number 2
_symmetry_cell_setting triclinic
_symmetry_space_group_name_Hall '-P 1'
_symmetry_space_group_name_H-M 'P -1'
_atom_sites_solution_hydrogens geom
_atom_sites_solution_primary direct
_atom_sites_solution_secondary difmap
_audit_creation_method SHELXL-97
_cell_angle_alpha 87.159(17)
_cell_angle_beta 74.068(18)
_cell_angle_gamma 73.135(17)
_cell_formula_units_Z 1
_cell_length_a 9.700(2)
_cell_length_b 12.915(3)
_cell_length_c 14.427(3)
_cell_measurement_reflns_used 5918
_cell_measurement_temperature 150(2)
_cell_measurement_theta_max 25.65
_cell_measurement_theta_min 1.47
_cell_volume 1662.3(7)
_computing_cell_refinement 'X-Area 1.38 (Stoe & Cie GmbH, 2006)'
_computing_data_collection 'WinXpose 1.6.8 (Stoe & Cie GmbH, 2004)'
_computing_data_reduction 'X-Area 1.38 (Stoe & Cie GmbH, 2006)'
_computing_molecular_graphics 'Diamond 2.1 (Crystal Impact, 1998)'
_computing_publication_material 'SHELXTL 6.14 (BrukerAXS Inc., 2003)'
_computing_structure_refinement 'SHELXTL 6.14 (BrukerAXS Inc., 2003)'
_computing_structure_solution 'SHELXTL 6.14 (BrukerAXS Inc., 2003)'
_diffrn_ambient_temperature 150(2)
_diffrn_detector_area_resol_mean 6.667
_diffrn_measured_fraction_theta_full 0.991
_diffrn_measured_fraction_theta_max 0.991
_diffrn_measurement_device_type 'Stoe IPDS II'
_diffrn_measurement_method 'area detector'
_diffrn_radiation_monochromator graphite
_diffrn_radiation_source 'rotating anode'
_diffrn_radiation_type MoK\a
_diffrn_radiation_wavelength 0.71073
_diffrn_reflns_av_R_equivalents 0.0975
_diffrn_reflns_av_unetI/netI 0.1302
_diffrn_reflns_limit_h_max 11
_diffrn_reflns_limit_h_min -11
_diffrn_reflns_limit_k_max 15
_diffrn_reflns_limit_k_min -15
_diffrn_reflns_limit_l_max 17
_diffrn_reflns_limit_l_min -17
_diffrn_reflns_number 15190
_diffrn_reflns_theta_full 25.25
_diffrn_reflns_theta_max 25.35
_diffrn_reflns_theta_min 1.65
_exptl_absorpt_coefficient_mu 2.731
_exptl_absorpt_correction_T_max 0.801
_exptl_absorpt_correction_T_min 0.701
_exptl_absorpt_correction_type multi-scan
_exptl_absorpt_process_details
;
XPREP in SHELXTL 6.14 (BrukerAXS Inc., 2003)
;
_exptl_crystal_colour 'pale yellow'
_exptl_crystal_density_diffrn 1.722
_exptl_crystal_density_method 'not measured'
_exptl_crystal_description plate
_exptl_crystal_F_000 856
_exptl_crystal_size_max 0.14
_exptl_crystal_size_mid 0.11
_exptl_crystal_size_min 0.05
_refine_diff_density_max 0.911
_refine_diff_density_min -2.908
_refine_diff_density_rms 0.191
_refine_ls_extinction_method none
_refine_ls_goodness_of_fit_ref 0.984
_refine_ls_hydrogen_treatment mixed
_refine_ls_matrix_type full
_refine_ls_number_parameters 449
_refine_ls_number_reflns 6039
_refine_ls_number_restraints 3
_refine_ls_restrained_S_all 0.984
_refine_ls_R_factor_all 0.1076
_refine_ls_R_factor_gt 0.0616
_refine_ls_shift/su_max 0.001
_refine_ls_shift/su_mean 0.000
_refine_ls_structure_factor_coef Fsqd
_refine_ls_weighting_details 'calc w=1/[\s^2^(Fo^2^)+(0.0648P)^2^+0.0000P] where P=(Fo^2^+2Fc^2^)/3'
_refine_ls_weighting_scheme calc
_refine_ls_wR_factor_gt 0.1311
_refine_ls_wR_factor_ref 0.1467
_reflns_number_gt 3726
_reflns_number_total 6039
_reflns_threshold_expression >2sigma(I)
_cod_data_source_file c3cc45695a.txt
_cod_data_source_block am3cbdy
_cod_original_cell_volume 1662.2(6)
_cod_database_code 7109866

loop_
_symmetry_equiv_pos_as_xyz
'x, y, z'
'-x, -y, -z'

loop_
_atom_site_label
_atom_site_type_symbol
_atom_site_fract_x
_atom_site_fract_y
_atom_site_fract_z
_atom_site_U_iso_or_equiv
_atom_site_adp_type
_atom_site_occupancy
_atom_site_symmetry_multiplicity
_atom_site_calc_flag
_atom_site_refinement_flags
Dy1 Dy 0.70891(7) 0.32132(4) 0.35603(4) 0.03422(16) Uani 1 1 d .
Fe1 Fe 0.55476(17) 0.43057(11) 0.58639(10) 0.0350(4) Uani 1 1 d .
O1 O 0.4804(8) 0.4165(5) 0.4679(5) 0.0367(16) Uani 1 1 d D
H1 H 0.394(7) 0.401(9) 0.489(7) 0.044 Uiso 1 1 d D
N1 N 0.9395(10) 0.3928(6) 0.3129(5) 0.036(2) Uani 1 1 d .
C1 C 1.0001(11) 0.3677(8) 0.4003(7) 0.038(2) Uani 1 1 d .
H1A H 1.0412 0.2884 0.4039 0.045 Uiso 1 1 calc R
H1B H 1.0824 0.4007 0.3939 0.045 Uiso 1 1 calc R
C2 C 0.8785(12) 0.4111(9) 0.4912(7) 0.041(3) Uani 1 1 d .
H2A H 0.9171 0.3874 0.5479 0.049 Uiso 1 1 calc R
H2B H 0.8478 0.4912 0.4919 0.049 Uiso 1 1 calc R
O2 O 0.7522(8) 0.3734(5) 0.4973(5) 0.0361(16) Uani 1 1 d .
C3 C 0.8986(14) 0.5119(8) 0.2975(8) 0.046(3) Uani 1 1 d .
H3A H 0.9787 0.5285 0.2450 0.055 Uiso 1 1 calc R
H3B H 0.8915 0.5506 0.3570 0.055 Uiso 1 1 calc R
C4 C 0.7511(13) 0.5527(9) 0.2717(8) 0.045(3) Uani 1 1 d .
H4A H 0.7142 0.6326 0.2787 0.054 Uiso 1 1 calc R
H4B H 0.7647 0.5317 0.2040 0.054 Uiso 1 1 calc R
O3 O 0.6464(8) 0.5061(5) 0.3348(5) 0.0381(17) Uani 1 1 d .
C5 C 1.0498(13) 0.3312(9) 0.2276(7) 0.045(3) Uani 1 1 d .
H5A H 1.0843 0.2541 0.2433 0.054 Uiso 1 1 calc R
H5B H 1.1378 0.3595 0.2090 0.054 Uiso 1 1 calc R
C6 C 0.9797(14) 0.3406(10) 0.1433(8) 0.055(3) Uani 1 1 d .
H6A H 0.9662 0.4142 0.1173 0.066 Uiso 1 1 calc R
H6B H 1.0454 0.2875 0.0910 0.066 Uiso 1 1 calc R
O4 O 0.8360(9) 0.3193(6) 0.1798(5) 0.0464(19) Uani 1 1 d D
H4 H 0.836(13) 0.260(6) 0.144(6) 0.056 Uiso 1 1 d D
O5 O 0.6312(9) 0.2001(5) 0.4765(5) 0.0427(18) Uani 1 1 d .
O6 O 0.5500(9) 0.2806(5) 0.6268(5) 0.0417(18) Uani 1 1 d .
C7 C 0.5900(13) 0.1999(8) 0.5683(8) 0.041(3) Uani 1 1 d .
C8 C 0.5886(12) 0.0918(8) 0.6120(8) 0.039(2) Uani 1 1 d .
C9 C 0.6417(13) -0.0009(8) 0.5518(8) 0.041(3) Uani 1 1 d .
H9A H 0.6796 0.0043 0.4842 0.049 Uiso 1 1 calc R
C10 C 0.6387(14) -0.1008(8) 0.5916(8) 0.046(3) Uani 1 1 d .
C11 C 0.5893(17) -0.1104(9) 0.6900(9) 0.064(4) Uani 1 1 d .
H11A H 0.5896 -0.1793 0.7164 0.076 Uiso 1 1 calc R
C12 C 0.5397(19) -0.0196(10) 0.7499(9) 0.073(5) Uani 1 1 d .
H12A H 0.5039 -0.0255 0.8176 0.088 Uiso 1 1 calc R
C13 C 0.5420(15) 0.0801(8) 0.7113(8) 0.052(3) Uani 1 1 d .
H13A H 0.5112 0.1419 0.7532 0.063 Uiso 1 1 calc R
C14 C 0.6918(14) -0.1963(8) 0.5285(8) 0.046(3) Uani 1 1 d .
N2 N 0.7341(13) -0.2746(8) 0.4820(8) 0.061(3) Uani 1 1 d .
O7 O 0.5164(9) 0.3559(5) 0.2758(5) 0.0429(18) Uani 1 1 d .
O8 O 0.3685(8) 0.5285(5) 0.3063(5) 0.0394(17) Uani 1 1 d .
C15 C 0.4308(13) 0.4405(9) 0.2554(8) 0.040(3) Uani 1 1 d .
C16 C 0.3922(12) 0.4385(8) 0.1612(7) 0.035(2) Uani 1 1 d .
C17 C 0.4345(12) 0.3384(9) 0.1105(7) 0.041(2) Uani 1 1 d .
H17A H 0.4918 0.2748 0.1334 0.049 Uiso 1 1 calc R
C18 C 0.3922(16) 0.3334(10) 0.0273(8) 0.055(3) Uani 1 1 d .
C19 C 0.3150(16) 0.4261(11) -0.0096(9) 0.062(4) Uani 1 1 d .
H19A H 0.2854 0.4216 -0.0664 0.075 Uiso 1 1 calc R
C20 C 0.2811(16) 0.5248(11) 0.0364(9) 0.064(4) Uani 1 1 d .
H20A H 0.2324 0.5888 0.0093 0.077 Uiso 1 1 calc R
C21 C 0.3174(13) 0.5317(9) 0.1223(8) 0.048(3) Uani 1 1 d .
H21A H 0.2913 0.6000 0.1544 0.057 Uiso 1 1 calc R
C22 C 0.4242(17) 0.2293(11) -0.0191(10) 0.067(4) Uani 1 1 d .
N3 N 0.4516(18) 0.1444(11) -0.0508(10) 0.097(5) Uani 1 1 d .
O9 O 0.7453(9) 0.1473(5) 0.2787(5) 0.0407(17) Uani 1 1 d .
O10 O 0.9170(9) 0.1612(5) 0.3491(6) 0.0469(19) Uani 1 1 d .
C23 C 0.8579(14) 0.1054(9) 0.3100(8) 0.044(3) Uani 1 1 d .
C24 C 0.9284(13) -0.0145(8) 0.3009(8) 0.041(3) Uani 1 1 d .
C25 C 0.8867(13) -0.0751(8) 0.2406(8) 0.044(3) Uani 1 1 d .
H25A H 0.8158 -0.0403 0.2065 0.053 Uiso 1 1 calc R
C26 C 0.9508(14) -0.1872(8) 0.2315(8) 0.046(3) Uani 1 1 d .
C27 C 1.0480(15) -0.2388(9) 0.2865(9) 0.055(3) Uani 1 1 d .
H27A H 1.0900 -0.3152 0.2810 0.066 Uiso 1 1 calc R
C28 C 1.0832(15) -0.1790(9) 0.3489(10) 0.059(3) Uani 1 1 d .
H28A H 1.1486 -0.2139 0.3867 0.071 Uiso 1 1 calc R
C29 C 1.0211(14) -0.0662(9) 0.3557(9) 0.055(3) Uani 1 1 d .
H29A H 1.0439 -0.0250 0.3991 0.066 Uiso 1 1 calc R
C30 C 0.9186(16) -0.2471(9) 0.1637(9) 0.057(3) Uani 1 1 d .
N4 N 0.8951(15) -0.2963(9) 0.1074(8) 0.074(3) Uani 1 1 d .
N31 N 0.8242(17) 0.1681(12) 0.0381(9) 0.090(4) Uani 1 1 d D
C31 C 0.8148(19) 0.0974(15) -0.0036(12) 0.082(5) Uani 1 1 d .
C32 C 0.806(2) 0.0070(15) -0.0568(14) 0.102(6) Uani 1 1 d .
H32A H 0.7905 0.0312 -0.1196 0.153 Uiso 1 1 calc R
H32B H 0.7220 -0.0190 -0.0200 0.153 Uiso 1 1 calc R
H32C H 0.8994 -0.0519 -0.0665 0.153 Uiso 1 1 calc R

loop_
_atom_site_aniso_label
_atom_site_aniso_U_11
_atom_site_aniso_U_22
_atom_site_aniso_U_33
_atom_site_aniso_U_23
_atom_site_aniso_U_13
_atom_site_aniso_U_12
Dy1 0.0437(3) 0.0250(2) 0.0390(3) -0.00189(17) -0.0197(2) -0.0090(2)
Fe1 0.0453(10) 0.0247(7) 0.0400(8) -0.0008(6) -0.0210(7) -0.0088(7)
O1 0.045(4) 0.030(4) 0.044(4) 0.002(3) -0.025(4) -0.012(3)
N1 0.050(6) 0.031(4) 0.032(4) -0.005(3) -0.017(4) -0.011(4)
C1 0.032(6) 0.040(6) 0.050(6) -0.004(5) -0.021(5) -0.012(5)
C2 0.044(7) 0.046(6) 0.043(6) 0.005(5) -0.024(5) -0.021(5)
O2 0.043(4) 0.034(4) 0.039(4) -0.004(3) -0.023(3) -0.011(3)
C3 0.057(8) 0.034(6) 0.053(7) 0.013(5) -0.020(6) -0.022(5)
C4 0.062(8) 0.035(6) 0.046(6) 0.015(5) -0.024(6) -0.020(6)
O3 0.047(4) 0.024(3) 0.045(4) 0.005(3) -0.017(4) -0.010(3)
C5 0.040(7) 0.048(6) 0.040(6) -0.012(5) -0.005(5) -0.006(5)
C6 0.062(8) 0.061(8) 0.039(6) -0.018(6) -0.007(6) -0.018(7)
O4 0.046(5) 0.053(5) 0.042(4) -0.007(4) -0.014(4) -0.015(4)
O5 0.057(5) 0.027(4) 0.046(4) 0.002(3) -0.018(4) -0.011(3)
O6 0.054(5) 0.031(4) 0.046(4) -0.004(3) -0.022(4) -0.011(3)
C7 0.049(7) 0.029(5) 0.052(7) 0.004(5) -0.022(6) -0.014(5)
C8 0.048(7) 0.024(5) 0.049(6) 0.004(4) -0.021(5) -0.012(5)
C9 0.052(7) 0.030(5) 0.051(6) 0.002(5) -0.027(5) -0.017(5)
C10 0.070(8) 0.025(5) 0.055(7) -0.002(5) -0.029(6) -0.019(5)
C11 0.109(12) 0.034(6) 0.051(7) 0.010(5) -0.023(7) -0.026(7)
C12 0.126(14) 0.047(7) 0.046(7) 0.002(6) -0.015(8) -0.033(8)
C13 0.084(9) 0.027(5) 0.047(7) 0.000(5) -0.021(6) -0.014(6)
C14 0.062(8) 0.032(6) 0.054(7) -0.008(5) -0.032(6) -0.013(5)
N2 0.067(7) 0.047(6) 0.077(7) -0.008(5) -0.034(6) -0.015(5)
O7 0.060(5) 0.024(4) 0.048(4) -0.004(3) -0.033(4) 0.000(3)
O8 0.051(5) 0.027(4) 0.043(4) -0.006(3) -0.022(4) -0.005(3)
C15 0.048(7) 0.040(6) 0.046(6) -0.002(5) -0.025(5) -0.021(6)
C16 0.037(6) 0.036(5) 0.039(5) -0.003(4) -0.017(5) -0.012(5)
C17 0.039(6) 0.048(6) 0.040(6) 0.001(5) -0.019(5) -0.014(5)
C18 0.081(9) 0.057(7) 0.037(6) -0.012(5) -0.023(6) -0.026(7)
C19 0.085(10) 0.062(8) 0.045(7) -0.007(6) -0.036(7) -0.009(7)
C20 0.075(10) 0.061(8) 0.061(8) 0.011(7) -0.043(7) -0.004(7)
C21 0.052(7) 0.037(6) 0.057(7) 0.000(5) -0.030(6) -0.004(5)
C22 0.083(10) 0.061(8) 0.064(8) -0.017(7) -0.034(8) -0.018(8)
N3 0.129(13) 0.079(9) 0.092(10) -0.026(8) -0.042(9) -0.027(9)
O9 0.050(5) 0.024(3) 0.052(4) -0.007(3) -0.025(4) -0.004(3)
O10 0.050(5) 0.030(4) 0.066(5) -0.004(3) -0.028(4) -0.006(3)
C23 0.051(7) 0.036(6) 0.044(6) -0.004(5) -0.013(6) -0.013(6)
C24 0.043(7) 0.026(5) 0.053(6) 0.001(5) -0.017(5) -0.005(5)
C25 0.051(7) 0.027(5) 0.059(7) -0.003(5) -0.024(6) -0.010(5)
C26 0.059(8) 0.030(5) 0.052(7) 0.003(5) -0.016(6) -0.013(5)
C27 0.063(8) 0.035(6) 0.067(8) -0.007(6) -0.015(7) -0.015(6)
C28 0.065(9) 0.032(6) 0.087(9) 0.001(6) -0.041(8) -0.005(6)
C29 0.053(8) 0.044(7) 0.073(8) -0.003(6) -0.031(7) -0.010(6)
C30 0.077(9) 0.038(6) 0.061(8) -0.007(6) -0.015(7) -0.026(6)
N4 0.105(10) 0.050(6) 0.070(7) -0.001(6) -0.020(7) -0.033(7)
N31 0.113(12) 0.103(11) 0.065(8) -0.010(7) -0.015(8) -0.054(10)
C31 0.082(12) 0.102(13) 0.073(10) -0.007(9) -0.015(9) -0.048(10)
C32 0.091(13) 0.101(13) 0.133(15) -0.024(12) -0.029(12) -0.053(11)

loop_
_atom_type_symbol
_atom_type_description
_atom_type_scat_dispersion_real
_atom_type_scat_dispersion_imag
_atom_type_scat_source
C C 0.0033 0.0016 'International Tables Vol C Tables 4.2.6.8 and 6.1.1.4'
H H 0.0000 0.0000 'International Tables Vol C Tables 4.2.6.8 and 6.1.1.4'
N N 0.0061 0.0033 'International Tables Vol C Tables 4.2.6.8 and 6.1.1.4'
O O 0.0106 0.0060 'International Tables Vol C Tables 4.2.6.8 and 6.1.1.4'
Fe Fe 0.3463 0.8444 'International Tables Vol C Tables 4.2.6.8 and 6.1.1.4'
Dy Dy -0.1892 4.4098 'International Tables Vol C Tables 4.2.6.8 and 6.1.1.4'

loop_
_geom_angle_atom_site_label_1
_geom_angle_atom_site_label_2
_geom_angle_atom_site_label_3
_geom_angle
_geom_angle_site_symmetry_1
_geom_angle_site_symmetry_3
O3 Dy1 O2 82.0(2) . .
O3 Dy1 O7 75.4(2) . .
O2 Dy1 O7 140.4(2) . .
O3 Dy1 O1 67.4(2) . .
O2 Dy1 O1 68.8(2) . .
O7 Dy1 O1 72.5(2) . .
O3 Dy1 O5 137.1(2) . .
O2 Dy1 O5 74.5(2) . .
O7 Dy1 O5 100.8(3) . .
O1 Dy1 O5 70.8(2) . .
O3 Dy1 O10 143.6(3) . .
O2 Dy1 O10 87.0(2) . .
O7 Dy1 O10 129.5(2) . .
O1 Dy1 O10 138.9(2) . .
O5 Dy1 O10 71.0(3) . .
O3 Dy1 O9 143.3(2) . .
O2 Dy1 O9 134.4(2) . .
O7 Dy1 O9 75.5(2) . .
O1 Dy1 O9 123.1(2) . .
O5 Dy1 O9 70.7(2) . .
O10 Dy1 O9 54.4(2) . .
O3 Dy1 O4 81.6(2) . .
O2 Dy1 O4 134.6(2) . .
O7 Dy1 O4 73.8(3) . .
O1 Dy1 O4 138.7(2) . .
O5 Dy1 O4 139.5(2) . .
O10 Dy1 O4 81.8(3) . .
O9 Dy1 O4 69.1(2) . .
O3 Dy1 N1 67.8(3) . .
O2 Dy1 N1 69.8(2) . .
O7 Dy1 N1 127.3(3) . .
O1 Dy1 N1 121.7(2) . .
O5 Dy1 N1 131.8(3) . .
O10 Dy1 N1 75.9(3) . .
O9 Dy1 N1 115.2(2) . .
O4 Dy1 N1 64.8(2) . .
O3 Fe1 O2 174.9(3) 2_666 .
O3 Fe1 O6 92.4(3) 2_666 .
O2 Fe1 O6 90.7(3) . .
O3 Fe1 O8 88.3(3) 2_666 2_666
O2 Fe1 O8 95.2(3) . 2_666
O6 Fe1 O8 98.6(3) . 2_666
O3 Fe1 O1 81.5(3) 2_666 2_666
O2 Fe1 O1 94.6(3) . 2_666
O6 Fe1 O1 166.7(3) . 2_666
O8 Fe1 O1 93.0(3) 2_666 2_666
O3 Fe1 O1 92.0(3) 2_666 .
O2 Fe1 O1 83.8(3) . .
O6 Fe1 O1 91.9(3) . .
O8 Fe1 O1 169.4(3) 2_666 .
O1 Fe1 O1 76.6(3) 2_666 .
Fe1 O1 Fe1 103.4(3) 2_666 .
Fe1 O1 Dy1 101.3(3) 2_666 .
Fe1 O1 Dy1 100.8(3) . .
Fe1 O1 H1 110(7) 2_666 .
Fe1 O1 H1 108(7) . .
Dy1 O1 H1 130(7) . .
C5 N1 C3 111.9(8) . .
C5 N1 C1 109.8(8) . .
C3 N1 C1 110.3(8) . .
C5 N1 Dy1 108.8(6) . .
C3 N1 Dy1 112.0(6) . .
C1 N1 Dy1 103.6(5) . .
C2 C1 N1 110.6(8) . .
C2 C1 H1A 109.5 . .
N1 C1 H1A 109.5 . .
C2 C1 H1B 109.5 . .
N1 C1 H1B 109.5 . .
H1A C1 H1B 108.1 . .
O2 C2 C1 110.7(8) . .
O2 C2 H2A 109.5 . .
C1 C2 H2A 109.5 . .
O2 C2 H2B 109.5 . .
C1 C2 H2B 109.5 . .
H2A C2 H2B 108.1 . .
C2 O2 Fe1 125.3(6) . .
C2 O2 Dy1 120.1(6) . .
Fe1 O2 Dy1 105.5(3) . .
N1 C3 C4 112.1(8) . .
N1 C3 H3A 109.2 . .
C4 C3 H3A 109.2 . .
N1 C3 H3B 109.2 . .
C4 C3 H3B 109.2 . .
H3A C3 H3B 107.9 . .
O3 C4 C3 108.2(8) . .
O3 C4 H4A 110.1 . .
C3 C4 H4A 110.1 . .
O3 C4 H4B 110.1 . .
C3 C4 H4B 110.1 . .
H4A C4 H4B 108.4 . .
C4 O3 Fe1 131.7(6) . 2_666
C4 O3 Dy1 120.1(6) . .
Fe1 O3 Dy1 108.2(3) 2_666 .
N1 C5 C6 110.2(9) . .
N1 C5 H5A 109.6 . .
C6 C5 H5A 109.6 . .
N1 C5 H5B 109.6 . .
C6 C5 H5B 109.6 . .
H5A C5 H5B 108.1 . .
O4 C6 C5 107.5(9) . .
O4 C6 H6A 110.2 . .
C5 C6 H6A 110.2 . .
O4 C6 H6B 110.2 . .
C5 C6 H6B 110.2 . .
H6A C6 H6B 108.5 . .
C6 O4 Dy1 122.5(6) . .
C6 O4 H4 108(7) . .
Dy1 O4 H4 114(6) . .
C7 O5 Dy1 136.7(6) . .
C7 O6 Fe1 124.0(7) . .
O6 C7 O5 127.3(9) . .
O6 C7 C8 116.7(9) . .
O5 C7 C8 115.9(9) . .
C13 C8 C9 118.6(9) . .
C13 C8 C7 122.1(9) . .
C9 C8 C7 119.2(9) . .
C10 C9 C8 119.5(10) . .
C10 C9 H9A 120.2 . .
C8 C9 H9A 120.2 . .
C11 C10 C9 121.0(10) . .
C11 C10 C14 119.8(10) . .
C9 C10 C14 119.2(10) . .
C12 C11 C10 119.7(10) . .
C12 C11 H11A 120.2 . .
C10 C11 H11A 120.2 . .
C11 C12 C13 119.9(11) . .
C11 C12 H12A 120.1 . .
C13 C12 H12A 120.1 . .
C12 C13 C8 121.3(10) . .
C12 C13 H13A 119.4 . .
C8 C13 H13A 119.4 . .
N2 C14 C10 177.1(12) . .
C15 O7 Dy1 133.1(6) . .
C15 O8 Fe1 123.4(7) . 2_666
O7 C15 O8 127.5(9) . .
O7 C15 C16 116.4(9) . .
O8 C15 C16 116.0(10) . .
C21 C16 C17 119.0(9) . .
C21 C16 C15 122.3(9) . .
C17 C16 C15 118.7(9) . .
C18 C17 C16 119.7(11) . .
C18 C17 H17A 120.2 . .
C16 C17 H17A 120.2 . .
C17 C18 C19 120.8(11) . .
C17 C18 C22 119.2(12) . .
C19 C18 C22 119.9(11) . .
C20 C19 C18 119.8(11) . .
C20 C19 H19A 120.1 . .
C18 C19 H19A 120.1 . .
C19 C20 C21 120.6(12) . .
C19 C20 H20A 119.7 . .
C21 C20 H20A 119.7 . .
C20 C21 C16 119.9(10) . .
C20 C21 H21A 120.0 . .
C16 C21 H21A 120.0 . .
N3 C22 C18 175.8(16) . .
C23 O9 Dy1 90.4(6) . .
C23 O10 Dy1 91.4(7) . .
O9 C23 O10 122.7(10) . .
O9 C23 C24 119.9(9) . .
O10 C23 C24 117.3(11) . .
C29 C24 C25 119.9(10) . .
C29 C24 C23 121.5(10) . .
C25 C24 C23 118.4(10) . .
C26 C25 C24 119.2(11) . .
C26 C25 H25A 120.4 . .
C24 C25 H25A 120.4 . .
C25 C26 C27 120.1(11) . .
C25 C26 C30 119.0(12) . .
C27 C26 C30 120.9(10) . .
C28 C27 C26 120.2(11) . .
C28 C27 H27A 119.9 . .
C26 C27 H27A 119.9 . .
C27 C28 C29 119.2(12) . .
C27 C28 H28A 120.4 . .
C29 C28 H28A 120.4 . .
C24 C29 C28 121.2(12) . .
C24 C29 H29A 119.4 . .
C28 C29 H29A 119.4 . .
N4 C30 C26 178.7(15) . .
N31 C31 C32 179(2) . .
C31 C32 H32A 109.5 . .
C31 C32 H32B 109.5 . .
H32A C32 H32B 109.5 . .
C31 C32 H32C 109.5 . .
H32A C32 H32C 109.5 . .
H32B C32 H32C 109.5 . .

loop_
_geom_bond_atom_site_label_1
_geom_bond_atom_site_label_2
_geom_bond_distance
_geom_bond_site_symmetry_2
Dy1 O3 2.312(6) .
Dy1 O2 2.356(6) .
Dy1 O7 2.383(7) .
Dy1 O1 2.383(7) .
Dy1 O5 2.395(7) .
Dy1 O10 2.418(7) .
Dy1 O9 2.447(6) .
Dy1 O4 2.501(7) .
Dy1 N1 2.573(8) .
Fe1 O3 1.928(7) 2_666
Fe1 O2 1.946(7) .
Fe1 O6 2.004(7) .
Fe1 O8 2.043(7) 2_666
Fe1 O1 2.058(7) 2_666
Fe1 O1 2.064(7) .
O1 Fe1 2.058(7) 2_666
O1 H1 0.89(4) .
N1 C5 1.474(12) .
N1 C3 1.495(13) .
N1 C1 1.515(13) .
C1 C2 1.505(14) .
C1 H1A 0.9900 .
C1 H1B 0.9900 .
C2 O2 1.424(12) .
C2 H2A 0.9900 .
C2 H2B 0.9900 .
C3 C4 1.516(16) .
C3 H3A 0.9900 .
C3 H3B 0.9900 .
C4 O3 1.420(12) .
C4 H4A 0.9900 .
C4 H4B 0.9900 .
O3 Fe1 1.928(7) 2_666
C5 C6 1.532(16) .
C5 H5A 0.9900 .
C5 H5B 0.9900 .
C6 O4 1.450(14) .
C6 H6A 0.9900 .
C6 H6B 0.9900 .
O4 H4 0.93(3) .
O5 C7 1.275(12) .
O6 C7 1.273(12) .
C7 C8 1.506(13) .
C8 C13 1.393(15) .
C8 C9 1.398(14) .
C9 C10 1.390(14) .
C9 H9A 0.9500 .
C10 C11 1.381(16) .
C10 C14 1.449(14) .
C11 C12 1.378(16) .
C11 H11A 0.9500 .
C12 C13 1.381(15) .
C12 H12A 0.9500 .
C13 H13A 0.9500 .
C14 N2 1.148(13) .
O7 C15 1.243(13) .
O8 C15 1.278(12) .
O8 Fe1 2.043(7) 2_666
C15 C16 1.509(14) .
C16 C21 1.393(15) .
C16 C17 1.413(14) .
C17 C18 1.380(15) .
C17 H17A 0.9500 .
C18 C19 1.382(18) .
C18 C22 1.445(16) .
C19 C20 1.376(17) .
C19 H19A 0.9500 .
C20 C21 1.392(16) .
C20 H20A 0.9500 .
C21 H21A 0.9500 .
C22 N3 1.139(16) .
O9 C23 1.262(14) .
O10 C23 1.274(13) .
C23 C24 1.497(14) .
C24 C29 1.367(17) .
C24 C25 1.406(14) .
C25 C26 1.397(14) .
C25 H25A 0.9500 .
C26 C27 1.399(17) .
C26 C30 1.426(16) .
C27 C28 1.384(17) .
C27 H27A 0.9500 .
C28 C29 1.402(16) .
C28 H28A 0.9500 .
C29 H29A 0.9500 .
C30 N4 1.162(16) .
N31 C31 1.155(18) .
C31 C32 1.46(2) .
C32 H32A 0.9800 .
C32 H32B 0.9800 .
C32 H32C 0.9800 .

loop_
_geom_hbond_atom_site_label_D
_geom_hbond_atom_site_label_H
_geom_hbond_atom_site_label_A
_geom_hbond_distance_DH
_geom_hbond_distance_HA
_geom_hbond_distance_DA
_geom_hbond_angle_DHA
_geom_hbond_site_symmetry_A
O1 H1 N2 0.89(4) 2.28(7) 3.076(12) 149(9) 2_656
O4 H4 N31 0.93(3) 2.04(3) 2.942(15) 162(9) .
